data_4314114
loop_
_publ_author_name
'H. V. Rasika Dias'
'Wiechang Jin'

_publ_contact_author_address
;Dept. of Chemistry and Biochemistry
The University of Texas at Arlington
Arlington
Texas 76019-0065
USA
;
_publ_contact_author_email dias@uta.edu
_publ_contact_author_fax 817-272-3808
_publ_contact_author_name 'Dr. Rasika Dias'
_publ_contact_author_phone 817-272-3813
_publ_section_title
;
 Syntheses of Aluminum and Zinc Alkyl Complexes of a Highly Fluorinated
 Tris(pyrazolyl)borate Using [HB(3,5-(CF3)2Pz)3]Ag(THF) as the Ligand
 Transfer Agent
;
_journal_name_full 'Inorganic Chemistry'
_journal_page_first 5034
_journal_page_last 5036
_journal_paper_doi 10.1021/ic0345875
_journal_volume 42
_journal_year 2003
_chemical_formula_sum 'C17 H9 B F18 N6 Zn'
_chemical_formula_weight 715.48
_chemical_name_common '[HB(3,5-(CF3)2Pz)3]ZnEt'
_chemical_name_systematic
;
  ?
;
_space_group_IT_number 58
_symmetry_cell_setting orthorhombic
_symmetry_space_group_name_Hall '-P 2 2n'
_symmetry_space_group_name_H-M 'P n n m'
_atom_sites_solution_hydrogens geom
_atom_sites_solution_primary direct
_atom_sites_solution_secondary difmap
_audit_creation_method SHELXL-97
_cell_angle_alpha 90.00
_cell_angle_beta 90.00
_cell_angle_gamma 90.00
_cell_formula_units_Z 4
_cell_length_a 19.156(2)
_cell_length_b 9.0308(9)
_cell_length_c 14.4970(19)
_cell_measurement_reflns_used 41
_cell_measurement_temperature 183(2)
_cell_measurement_theta_max 12.51
_cell_measurement_theta_min 5.01
_cell_volume 2507.9(5)
_computing_cell_refinement 'Siemens XSCANS'
_computing_data_collection 'Siemens XSCANS'
_computing_data_reduction 'Siemens SHELXTL'
_computing_molecular_graphics 'Siemens SHELXTL'
_computing_publication_material 'Siemens SHELXTL'
_computing_structure_refinement 'SHELXL-97 (Sheldrick, 1997)'
_computing_structure_solution 'SHELXS-97 (Sheldrick, 1990)'
_diffrn_ambient_temperature 183(2)
_diffrn_measured_fraction_theta_full 0.999
_diffrn_measured_fraction_theta_max 0.999
_diffrn_measurement_method '\w scans'
_diffrn_radiation_monochromator graphite
_diffrn_radiation_source 'fine-focus sealed tube'
_diffrn_radiation_type MoK\a
_diffrn_radiation_wavelength 0.71073
_diffrn_reflns_av_R_equivalents 0.0272
_diffrn_reflns_av_sigmaI/netI 0.0325
_diffrn_reflns_limit_h_max 20
_diffrn_reflns_limit_h_min -1
_diffrn_reflns_limit_k_max 9
_diffrn_reflns_limit_k_min -1
_diffrn_reflns_limit_l_max 15
_diffrn_reflns_limit_l_min -1
_diffrn_reflns_number 2308
_diffrn_reflns_theta_full 22.49
_diffrn_reflns_theta_max 22.49
_diffrn_reflns_theta_min 2.13
_diffrn_standards_interval_count 97
_diffrn_standards_number 3
_exptl_absorpt_coefficient_mu 1.134
_exptl_absorpt_correction_T_max 0.9806
_exptl_absorpt_correction_T_min 0.8216
_exptl_absorpt_correction_type empirical
_exptl_crystal_colour colorless
_exptl_crystal_density_diffrn 1.895
_exptl_crystal_density_method 'not measured'
_exptl_crystal_description blocks
_exptl_crystal_F_000 1400
_exptl_crystal_size_max 0.72
_exptl_crystal_size_mid 0.40
_exptl_crystal_size_min 0.11
_refine_diff_density_max 0.458
_refine_diff_density_min -0.338
_refine_diff_density_rms 0.073
_refine_ls_extinction_coef 0.0007(5)
_refine_ls_extinction_expression Fc^*^=kFc[1+0.001xFc^2^\l^3^/sin(2\q)]^-1/4^
_refine_ls_extinction_method SHELXL
_refine_ls_goodness_of_fit_ref 1.039
_refine_ls_hydrogen_treatment mixed
_refine_ls_matrix_type full
_refine_ls_number_parameters 221
_refine_ls_number_reflns 1723
_refine_ls_number_restraints 0
_refine_ls_restrained_S_all 1.039
_refine_ls_R_factor_all 0.0523
_refine_ls_R_factor_gt 0.0414
_refine_ls_shift/su_max 0.001
_refine_ls_shift/su_mean 0.000
_refine_ls_structure_factor_coef Fsqd
_refine_ls_weighting_details 'calc w=1/[\s^2^(Fo^2^)+(0.0669P)^2^+2.8686P] where P=(Fo^2^+2Fc^2^)/3'
_refine_ls_weighting_scheme calc
_refine_ls_wR_factor_gt 0.1075
_refine_ls_wR_factor_ref 0.1147
_reflns_number_gt 1436
_reflns_number_total 1723
_reflns_threshold_expression >2sigma(I)
_cod_data_source_file ic0345875si20030603_115209_1.cif
_cod_data_source_block rd130a
_cod_depositor_comments
;
The following automatic conversions were performed:

'_symmetry_cell_setting' value 'Orthorhombic' changed to
'orthorhombic' according to the built-in table from CIF Core
dictionary named 'cif_core.dic' version 2.4.1 from 2010-06-29.

Automatic conversion script
Id: cif_fix_values 1646 2011-03-28 12:23:43Z adriana 
;
_cod_database_code 4314114

loop_
_symmetry_equiv_pos_as_xyz
'x, y, z'
'-x, -y, z'
'-x+1/2, y+1/2, -z+1/2'
'x+1/2, -y+1/2, -z+1/2'
'-x, -y, -z'
'x, y, -z'
'x-1/2, -y-1/2, z-1/2'
'-x-1/2, y-1/2, z-1/2'

loop_
_atom_site_label
_atom_site_type_symbol
_atom_site_fract_x
_atom_site_fract_y
_atom_site_fract_z
_atom_site_U_iso_or_equiv
_atom_site_adp_type
_atom_site_occupancy
_atom_site_symmetry_multiplicity
_atom_site_calc_flag
_atom_site_refinement_flags
_atom_site_disorder_assembly
_atom_site_disorder_group
Zn Zn 0.71240(3) -0.07053(7) 1.0000 0.0341(3) Uani 1 2 d S . .
N11 N 0.7908(2) -0.3603(5) 1.0000 0.0241(10) Uani 1 2 d S . .
N12 N 0.7240(2) -0.3040(5) 1.0000 0.0281(10) Uani 1 2 d S . .
N21 N 0.84935(14) -0.1533(3) 0.9128(2) 0.0271(7) Uani 1 1 d . . .
N22 N 0.79276(15) -0.0647(3) 0.8989(2) 0.0280(8) Uani 1 1 d . . .
C13 C 0.6819(3) -0.4211(6) 1.0000 0.0291(13) Uani 1 2 d S . .
C14 C 0.7185(3) -0.5520(6) 1.0000 0.0315(13) Uani 1 2 d S . .
H14 H 0.7007 -0.6477 1.0000 0.038 Uiso 1 2 calc SR . .
C15 C 0.7874(3) -0.5100(6) 1.0000 0.0312(13) Uani 1 2 d S . .
C16 C 0.6044(3) -0.4043(7) 1.0000 0.0418(15) Uani 1 2 d S . .
C17 C 0.8499(3) -0.6072(6) 1.0000 0.0409(15) Uani 1 2 d S . .
C23 C 0.8038(2) 0.0037(5) 0.8194(3) 0.0340(9) Uani 1 1 d . . .
C24 C 0.8665(2) -0.0376(5) 0.7804(3) 0.0395(10) Uani 1 1 d . . .
H24 H 0.8858 -0.0048 0.7252 0.047 Uiso 1 1 calc R . .
C25 C 0.8937(2) -0.1372(4) 0.8410(3) 0.0334(10) Uani 1 1 d . . .
C26 C 0.7519(3) 0.1097(5) 0.7807(3) 0.0495(12) Uani 1 1 d . . .
C27 C 0.9620(2) -0.2156(5) 0.8338(3) 0.0466(12) Uani 1 1 d . . .
F16A F 0.5748(2) -0.5322(5) 1.0000 0.147(3) Uani 1 2 d S . .
F16B F 0.58130(13) -0.3314(5) 1.0714(2) 0.0866(12) Uani 1 1 d . . .
F17A F 0.88949(15) -0.5876(3) 1.0733(3) 0.0797(10) Uani 1 1 d . . .
F17B F 0.83042(18) -0.7496(4) 1.0000 0.0524(10) Uani 1 2 d S . .
F26A F 0.7772(2) 0.1787(5) 0.7088(3) 0.1173(17) Uani 1 1 d . . .
F26B F 0.73175(18) 0.2112(3) 0.83906(19) 0.0743(10) Uani 1 1 d . . .
F26C F 0.6955(2) 0.0455(4) 0.7511(4) 0.127(2) Uani 1 1 d . . .
F27A F 0.99271(15) -0.1780(4) 0.7535(2) 0.0741(10) Uani 1 1 d . . .
F27B F 1.00591(13) -0.1764(3) 0.9010(2) 0.0650(8) Uani 1 1 d . . .
F27C F 0.95600(13) -0.3605(3) 0.8346(2) 0.0644(8) Uani 1 1 d . . .
B B 0.8539(3) -0.2530(7) 1.0000 0.0277(14) Uani 1 2 d S . .
H H 0.902(3) -0.326(7) 1.0000 0.050 Uiso 1 2 d S . .
C1 C 0.6242(3) 0.0394(7) 1.0000 0.0507(18) Uani 1 2 d S . .
C2 C 0.5792(6) 0.0475(19) 0.9205(10) 0.111(6) Uani 0.50 1 d P . .
H2A H 0.5339 0.0823 0.9390 0.166 Uiso 0.50 1 calc PR . .
H2B H 0.5748 -0.0490 0.8934 0.166 Uiso 0.50 1 calc PR . .
H2C H 0.5988 0.1147 0.8762 0.166 Uiso 0.50 1 calc PR . .

loop_
_atom_site_aniso_label
_atom_site_aniso_U_11
_atom_site_aniso_U_22
_atom_site_aniso_U_33
_atom_site_aniso_U_23
_atom_site_aniso_U_13
_atom_site_aniso_U_12
Zn 0.0282(4) 0.0312(4) 0.0430(5) 0.000 0.000 0.0094(3)
N11 0.021(2) 0.024(3) 0.027(2) 0.000 0.000 0.0044(18)
N12 0.025(2) 0.025(3) 0.034(2) 0.000 0.000 0.001(2)
N21 0.0248(16) 0.0229(17) 0.0337(18) 0.0008(14) -0.0003(14) 0.0011(14)
N22 0.0325(17) 0.0232(17) 0.0285(18) -0.0008(15) -0.0026(14) 0.0032(14)
C13 0.024(3) 0.029(3) 0.034(3) 0.000 0.000 -0.002(3)
C14 0.032(3) 0.025(3) 0.038(3) 0.000 0.000 -0.008(2)
C15 0.039(3) 0.022(3) 0.033(3) 0.000 0.000 0.002(3)
C16 0.028(3) 0.048(4) 0.049(4) 0.000 0.000 0.002(3)
C17 0.035(3) 0.023(3) 0.064(4) 0.000 0.000 0.000(3)
C23 0.045(2) 0.026(2) 0.031(2) -0.0011(19) -0.0060(19) -0.0037(19)
C24 0.049(3) 0.037(3) 0.033(2) 0.004(2) 0.006(2) -0.004(2)
C25 0.032(2) 0.031(2) 0.038(2) 0.0004(19) 0.0062(18) -0.0040(18)
C26 0.070(3) 0.046(3) 0.032(3) 0.001(2) -0.011(2) 0.014(3)
C27 0.043(3) 0.039(3) 0.057(3) 0.009(2) 0.020(2) 0.002(2)
F16A 0.029(2) 0.053(3) 0.361(11) 0.000 0.000 -0.016(2)
F16B 0.0386(15) 0.163(3) 0.0582(18) -0.019(2) 0.0075(14) 0.0278(19)
F17A 0.0641(18) 0.0492(17) 0.126(3) -0.0160(18) -0.0520(19) 0.0225(14)
F17B 0.050(2) 0.0226(18) 0.084(3) 0.000 0.000 0.0020(16)
F26A 0.162(4) 0.124(3) 0.066(2) 0.057(2) 0.031(2) 0.082(3)
F26B 0.110(2) 0.067(2) 0.0463(16) -0.0068(15) -0.0149(16) 0.0502(19)
F26C 0.110(3) 0.079(3) 0.194(5) -0.025(3) -0.105(3) 0.033(2)
F27A 0.0622(18) 0.081(2) 0.079(2) 0.0173(17) 0.0424(17) 0.0078(17)
F27B 0.0331(13) 0.080(2) 0.082(2) 0.0042(17) 0.0004(14) 0.0054(14)
F27C 0.0589(17) 0.0432(17) 0.091(2) 0.0031(15) 0.0321(16) 0.0128(13)
B 0.025(3) 0.024(3) 0.035(3) 0.000 0.000 0.004(3)
C1 0.027(3) 0.043(4) 0.082(5) 0.000 0.000 0.017(3)
C2 0.058(7) 0.162(15) 0.112(11) 0.040(11) 0.012(8) 0.039(9)

loop_
_atom_type_symbol
_atom_type_description
_atom_type_scat_dispersion_real
_atom_type_scat_dispersion_imag
_atom_type_scat_source
C C 0.0033 0.0016 'International Tables Vol C Tables 4.2.6.8 and 6.1.1.4'
H H 0.0000 0.0000 'International Tables Vol C Tables 4.2.6.8 and 6.1.1.4'
B B 0.0013 0.0007 'International Tables Vol C Tables 4.2.6.8 and 6.1.1.4'
N N 0.0061 0.0033 'International Tables Vol C Tables 4.2.6.8 and 6.1.1.4'
F F 0.0171 0.0103 'International Tables Vol C Tables 4.2.6.8 and 6.1.1.4'
Zn Zn 0.2839 1.4301 'International Tables Vol C Tables 4.2.6.8 and 6.1.1.4'

loop_
_geom_angle_atom_site_label_1
_geom_angle_atom_site_label_2
_geom_angle_atom_site_label_3
_geom_angle
_geom_angle_site_symmetry_1
_geom_angle_site_symmetry_3
_geom_angle_publ_flag
C1 Zn N12 126.5(2) . . ?
C1 Zn N22 127.69(13) . 6_557 ?
N12 Zn N22 87.06(11) . 6_557 ?
C1 Zn N22 127.69(13) . . ?
N12 Zn N22 87.06(11) . . ?
N22 Zn N22 87.18(16) 6_557 . ?
C15 N11 N12 108.9(4) . . ?
C15 N11 B 131.5(4) . . ?
N12 N11 B 119.6(4) . . ?
C13 N12 N11 105.7(4) . . ?
C13 N12 Zn 136.6(3) . . ?
N11 N12 Zn 117.7(3) . . ?
C25 N21 N22 108.8(3) . . ?
C25 N21 B 130.8(3) . . ?
N22 N21 B 120.4(3) . . ?
C23 N22 N21 106.0(3) . . ?
C23 N22 Zn 136.7(3) . . ?
N21 N22 Zn 117.3(2) . . ?
N12 C13 C14 111.9(4) . . ?
N12 C13 C16 121.5(5) . . ?
C14 C13 C16 126.6(5) . . ?
C15 C14 C13 104.7(5) . . ?
N11 C15 C14 108.8(5) . . ?
N11 C15 C17 123.5(5) . . ?
C14 C15 C17 127.7(5) . . ?
F16A C16 F16B 107.6(4) . 6_557 ?
F16A C16 F16B 107.6(4) . . ?
F16B C16 F16B 105.0(5) 6_557 . ?
F16A C16 C13 110.3(5) . . ?
F16B C16 C13 112.9(3) 6_557 . ?
F16B C16 C13 112.9(3) . . ?
F17A C17 F17A 107.6(5) . 6_557 ?
F17A C17 F17B 106.8(3) . . ?
F17A C17 F17B 106.8(3) 6_557 . ?
F17A C17 C15 112.6(3) . . ?
F17A C17 C15 112.6(3) 6_557 . ?
F17B C17 C15 110.0(5) . . ?
N22 C23 C24 111.7(4) . . ?
N22 C23 C26 121.4(4) . . ?
C24 C23 C26 126.9(4) . . ?
C25 C24 C23 104.3(4) . . ?
N21 C25 C24 109.1(3) . . ?
N21 C25 C27 123.7(4) . . ?
C24 C25 C27 127.2(4) . . ?
F26C C26 F26B 106.4(5) . . ?
F26C C26 F26A 104.9(4) . . ?
F26B C26 F26A 106.9(4) . . ?
F26C C26 C23 113.1(4) . . ?
F26B C26 C23 113.8(4) . . ?
F26A C26 C23 111.1(4) . . ?
F27C C27 F27B 108.2(4) . . ?
F27C C27 F27A 107.3(4) . . ?
F27B C27 F27A 106.7(3) . . ?
F27C C27 C25 113.3(4) . . ?
F27B C27 C25 112.1(4) . . ?
F27A C27 C25 108.9(4) . . ?
N11 B N21 108.6(3) . 6_557 ?
N11 B N21 108.6(3) . . ?
N21 B N21 108.8(4) 6_557 . ?
C2 C1 C2 106.1(11) 6_557 . ?
C2 C1 Zn 122.8(6) 6_557 . ?
C2 C1 Zn 122.8(6) . . ?

loop_
_geom_bond_atom_site_label_1
_geom_bond_atom_site_label_2
_geom_bond_distance
_geom_bond_site_symmetry_2
_geom_bond_publ_flag
Zn C1 1.959(6) . ?
Zn N12 2.121(4) . ?
Zn N22 2.127(3) 6_557 ?
Zn N22 2.127(3) . ?
N11 C15 1.353(7) . ?
N11 N12 1.377(6) . ?
N11 B 1.549(7) . ?
N12 C13 1.330(7) . ?
N21 C25 1.351(5) . ?
N21 N22 1.363(4) . ?
N21 B 1.555(5) . ?
N22 C23 1.324(5) . ?
C13 C14 1.374(8) . ?
C13 C16 1.491(8) . ?
C14 C15 1.373(8) . ?
C15 C17 1.485(8) . ?
C16 F16A 1.287(8) . ?
C16 F16B 1.304(5) 6_557 ?
C16 F16B 1.304(5) . ?
C17 F17A 1.318(4) . ?
C17 F17A 1.318(4) 6_557 ?
C17 F17B 1.340(7) . ?
C23 C24 1.379(6) . ?
C23 C26 1.490(6) . ?
C24 C25 1.362(6) . ?
C25 C27 1.491(6) . ?
C26 F26C 1.298(6) . ?
C26 F26B 1.307(5) . ?
C26 F26A 1.307(6) . ?
C27 F27C 1.313(5) . ?
C27 F27B 1.336(6) . ?
C27 F27A 1.348(5) . ?
B N21 1.555(5) 6_557 ?
C1 C2 1.442(14) 6_557 ?
C1 C2 1.442(14) . ?
